data_7031056
loop_
_publ_author_name
'Sindlinger, Christian P.'
'Stasch, Andreas'

_publ_section_title
;
 Syntheses, structures and flexible coordination of sterically demanding
 di- and &quot;tri&quot;-lithiated methandiides.
;
_journal_issue 38
_journal_name_full 'Dalton transactions (Cambridge, England : 2003)'
_journal_page_first 14334
_journal_page_last 14345
_journal_paper_doi 10.1039/c4dt01185f
_journal_volume 43
_journal_year 2014
_chemical_formula_sum 'C57 H70 Li2 N2 O2 P2'
_chemical_formula_weight 890.97
_chemical_name_systematic
; 
 ? 
;
_space_group_IT_number 14
_symmetry_cell_setting monoclinic
_symmetry_space_group_name_Hall '-P 2yn'
_symmetry_space_group_name_H-M 'P 1 21/n 1'
_atom_sites_solution_hydrogens geom
_atom_sites_solution_primary direct
_atom_sites_solution_secondary difmap
_audit_creation_method SHELXL-97
_cell_angle_alpha 90.00
_cell_angle_beta 105.412(4)
_cell_angle_gamma 90.00
_cell_formula_units_Z 4
_cell_length_a 14.3832(6)
_cell_length_b 16.9159(6)
_cell_length_c 21.7831(8)
_cell_measurement_reflns_used 13900
_cell_measurement_temperature 123(2)
_cell_measurement_theta_max 28.8035
_cell_measurement_theta_min 3.1250
_cell_volume 5109.3(4)
_computing_cell_refinement
;
CrysAlisPro, Oxford Diffraction Ltd.,
Version 1.171.34.36 (release 02-08-2010 CrysAlis171 .NET)
(compiled Aug  2 2010,13:00:58)
;
_computing_data_collection
;
CrysAlisPro, Oxford Diffraction Ltd.,
Version 1.171.34.36 (release 02-08-2010 CrysAlis171 .NET)
(compiled Aug  2 2010,13:00:58)
;
_computing_data_reduction
;
CrysAlisPro, Oxford Diffraction Ltd.,
Version 1.171.34.36 (release 02-08-2010 CrysAlis171 .NET)
(compiled Aug  2 2010,13:00:58)
;
_computing_molecular_graphics 'X-Seed (Barbour, 1999)'
_computing_publication_material 'CIFTAB (Sheldrick, 1997)'
_computing_structure_refinement 'SHELXL-97 (Sheldrick, 1997)'
_computing_structure_solution 'SHELXS-97 (Sheldrick, 1990)'
_diffrn_ambient_temperature 123(2)
_diffrn_measured_fraction_theta_full 0.993
_diffrn_measured_fraction_theta_max 0.993
_diffrn_measurement_device_type 'Xcalibur, Ruby, Gemini ultra'
_diffrn_measurement_method '\w scans'
_diffrn_radiation_monochromator graphite
_diffrn_radiation_source 'Enhance (Mo) X-ray Source'
_diffrn_radiation_type MoK\a
_diffrn_radiation_wavelength 0.71073
_diffrn_reflns_av_R_equivalents 0.0470
_diffrn_reflns_av_sigmaI/netI 0.0514
_diffrn_reflns_limit_h_max 15
_diffrn_reflns_limit_h_min -17
_diffrn_reflns_limit_k_max 14
_diffrn_reflns_limit_k_min -20
_diffrn_reflns_limit_l_max 24
_diffrn_reflns_limit_l_min -25
_diffrn_reflns_number 28918
_diffrn_reflns_theta_full 25.00
_diffrn_reflns_theta_max 25.00
_diffrn_reflns_theta_min 3.08
_exptl_absorpt_coefficient_mu 0.127
_exptl_absorpt_correction_T_max 0.9508
_exptl_absorpt_correction_T_min 0.9390
_exptl_absorpt_correction_type multi-scan
_exptl_absorpt_process_details
;
CrysAlisPro, Oxford Diffraction Ltd.,
Version 1.171.34.36 (release 02-08-2010 CrysAlis171 .NET)
(compiled Aug  2 2010,13:00:58)
Empirical absorption correction using spherical harmonics,
 implemented in SCALE3 ABSPACK scaling algorithm.
;
_exptl_crystal_colour colourless
_exptl_crystal_density_diffrn 1.158
_exptl_crystal_density_method 'not measured'
_exptl_crystal_description block
_exptl_crystal_F_000 1912
_exptl_crystal_size_max 0.50
_exptl_crystal_size_mid 0.45
_exptl_crystal_size_min 0.40
_refine_diff_density_max 0.587
_refine_diff_density_min -0.507
_refine_diff_density_rms 0.065
_refine_ls_extinction_method none
_refine_ls_goodness_of_fit_ref 1.060
_refine_ls_hydrogen_treatment constr
_refine_ls_matrix_type full
_refine_ls_number_parameters 594
_refine_ls_number_reflns 8927
_refine_ls_number_restraints 0
_refine_ls_restrained_S_all 1.060
_refine_ls_R_factor_all 0.0778
_refine_ls_R_factor_gt 0.0591
_refine_ls_shift/su_max 0.001
_refine_ls_shift/su_mean 0.000
_refine_ls_structure_factor_coef Fsqd
_refine_ls_weighting_details 'calc w=1/[\s^2^(Fo^2^)+(0.0810P)^2^+4.1485P] where P=(Fo^2^+2Fc^2^)/3'
_refine_ls_weighting_scheme calc
_refine_ls_wR_factor_gt 0.1507
_refine_ls_wR_factor_ref 0.1648
_reflns_number_gt 7035
_reflns_number_total 8927
_reflns_threshold_expression >2sigma(I)
_cod_data_source_file c4dt01185f2.cif
_cod_data_source_block compound6
_cod_depositor_comments 'Adding full bibliography for 7031052--7031060.cif.'
_cod_original_cell_volume 5109.3(3)
_cod_original_sg_symbol_H-M 'P 21/n'
_cod_database_code 7031056

loop_
_symmetry_equiv_pos_as_xyz
'x, y, z'
'-x+1/2, y+1/2, -z+1/2'
'-x, -y, -z'
'x-1/2, -y-1/2, z-1/2'

loop_
_atom_site_label
_atom_site_type_symbol
_atom_site_fract_x
_atom_site_fract_y
_atom_site_fract_z
_atom_site_U_iso_or_equiv
_atom_site_adp_type
_atom_site_occupancy
_atom_site_symmetry_multiplicity
_atom_site_calc_flag
_atom_site_refinement_flags
P1 P 0.56842(4) 0.62792(4) 0.24061(3) 0.01843(17) Uani 1 1 d .
O1 O 0.54879(14) 0.38201(11) 0.18202(10) 0.0344(5) Uani 1 1 d .
N1 N 0.64133(14) 0.55440(12) 0.26256(9) 0.0211(5) Uani 1 1 d .
C1 C 0.46072(17) 0.58756(15) 0.20488(11) 0.0205(5) Uani 1 1 d .
Li1 Li 0.5408(3) 0.4814(3) 0.2197(2) 0.0302(10) Uani 1 1 d .
P2 P 0.36637(4) 0.62494(4) 0.14880(3) 0.01783(17) Uani 1 1 d .
O2 O 0.28995(14) 0.56072(13) 0.31964(9) 0.0357(5) Uani 1 1 d .
N2 N 0.27194(14) 0.61351(12) 0.17511(9) 0.0205(5) Uani 1 1 d .
C2 C 0.61283(17) 0.69665(15) 0.18952(12) 0.0206(5) Uani 1 1 d .
Li2 Li 0.3501(3) 0.5631(3) 0.2516(2) 0.0294(10) Uani 1 1 d .
C3 C 0.62974(18) 0.77687(16) 0.20119(13) 0.0262(6) Uani 1 1 d .
H3 H 0.6194 0.7994 0.2388 0.031 Uiso 1 1 calc R
C4 C 0.6614(2) 0.82469(17) 0.15899(14) 0.0336(7) Uani 1 1 d .
H4 H 0.6724 0.8795 0.1676 0.040 Uiso 1 1 calc R
C5 C 0.6768(2) 0.79177(17) 0.10401(14) 0.0344(7) Uani 1 1 d .
H5 H 0.6993 0.8240 0.0752 0.041 Uiso 1 1 calc R
C6 C 0.6596(2) 0.71241(17) 0.09131(13) 0.0309(6) Uani 1 1 d .
H6 H 0.6701 0.6900 0.0537 0.037 Uiso 1 1 calc R
C7 C 0.62694(18) 0.66544(16) 0.13310(12) 0.0254(6) Uani 1 1 d .
H7 H 0.6139 0.6111 0.1234 0.030 Uiso 1 1 calc R
C8 C 0.56871(18) 0.68945(14) 0.31015(11) 0.0204(5) Uani 1 1 d .
C9 C 0.65486(18) 0.71706(15) 0.35120(12) 0.0254(6) Uani 1 1 d .
H9 H 0.7144 0.7074 0.3414 0.030 Uiso 1 1 calc R
C10 C 0.6540(2) 0.75849(17) 0.40604(13) 0.0312(6) Uani 1 1 d .
H10 H 0.7129 0.7766 0.4336 0.037 Uiso 1 1 calc R
C11 C 0.5684(2) 0.77358(17) 0.42087(13) 0.0318(6) Uani 1 1 d .
H11 H 0.5684 0.8024 0.4583 0.038 Uiso 1 1 calc R
C12 C 0.4825(2) 0.74672(16) 0.38111(13) 0.0277(6) Uani 1 1 d .
H12 H 0.4233 0.7566 0.3913 0.033 Uiso 1 1 calc R
C13 C 0.48342(18) 0.70518(15) 0.32618(12) 0.0233(5) Uani 1 1 d .
H13 H 0.4242 0.6871 0.2989 0.028 Uiso 1 1 calc R
C14 C 0.38177(17) 0.72748(15) 0.12685(12) 0.0209(5) Uani 1 1 d .
C15 C 0.38056(18) 0.78798(15) 0.17040(12) 0.0246(6) Uani 1 1 d .
H15 H 0.3712 0.7751 0.2108 0.029 Uiso 1 1 calc R
C16 C 0.3928(2) 0.86618(16) 0.15580(14) 0.0313(6) Uani 1 1 d .
H16 H 0.3914 0.9062 0.1861 0.038 Uiso 1 1 calc R
C17 C 0.4068(2) 0.88655(17) 0.09754(15) 0.0363(7) Uani 1 1 d .
H17 H 0.4143 0.9404 0.0873 0.044 Uiso 1 1 calc R
C18 C 0.4100(2) 0.82739(17) 0.05421(14) 0.0350(7) Uani 1 1 d .
H18 H 0.4205 0.8408 0.0142 0.042 Uiso 1 1 calc R
C19 C 0.39801(18) 0.74911(16) 0.06836(12) 0.0261(6) Uani 1 1 d .
H19 H 0.4008 0.7093 0.0381 0.031 Uiso 1 1 calc R
C20 C 0.34251(17) 0.57540(14) 0.07127(11) 0.0200(5) Uani 1 1 d .
C21 C 0.25847(18) 0.59364(15) 0.02344(12) 0.0224(5) Uani 1 1 d .
H21 H 0.2164 0.6337 0.0308 0.027 Uiso 1 1 calc R
C22 C 0.23610(18) 0.55411(15) -0.03433(12) 0.0248(6) Uani 1 1 d .
H22 H 0.1786 0.5667 -0.0660 0.030 Uiso 1 1 calc R
C23 C 0.29715(19) 0.49656(16) -0.04591(12) 0.0257(6) Uani 1 1 d .
H23 H 0.2814 0.4691 -0.0854 0.031 Uiso 1 1 calc R
C24 C 0.38166(19) 0.47885(16) 0.00017(12) 0.0263(6) Uani 1 1 d .
H24 H 0.4243 0.4398 -0.0080 0.032 Uiso 1 1 calc R
C25 C 0.40384(18) 0.51847(15) 0.05843(12) 0.0227(5) Uani 1 1 d .
H25 H 0.4619 0.5062 0.0897 0.027 Uiso 1 1 calc R
C26 C 0.72746(18) 0.55101(14) 0.31284(12) 0.0216(5) Uani 1 1 d .
C27 C 0.72259(18) 0.53399(15) 0.37562(12) 0.0247(6) Uani 1 1 d .
C28 C 0.80758(19) 0.52902(16) 0.42432(12) 0.0289(6) Uani 1 1 d .
H28 H 0.8044 0.5185 0.4665 0.035 Uiso 1 1 calc R
C29 C 0.89647(19) 0.53910(17) 0.41238(13) 0.0315(6) Uani 1 1 d .
H29 H 0.9538 0.5365 0.4463 0.038 Uiso 1 1 calc R
C30 C 0.90150(19) 0.55299(16) 0.35106(13) 0.0286(6) Uani 1 1 d .
H30 H 0.9628 0.5593 0.3430 0.034 Uiso 1 1 calc R
C31 C 0.81826(18) 0.55806(15) 0.30038(12) 0.0232(5) Uani 1 1 d .
C32 C 0.62630(19) 0.51764(17) 0.38970(13) 0.0284(6) Uani 1 1 d .
H32 H 0.5753 0.5448 0.3561 0.034 Uiso 1 1 calc R
C33 C 0.6047(2) 0.4294(2) 0.38425(18) 0.0473(8) Uani 1 1 d .
H33A H 0.6511 0.4012 0.4183 0.071 Uiso 1 1 calc R
H33B H 0.6098 0.4101 0.3428 0.071 Uiso 1 1 calc R
H33C H 0.5392 0.4200 0.3881 0.071 Uiso 1 1 calc R
C34 C 0.6195(2) 0.5490(2) 0.45425(14) 0.0391(7) Uani 1 1 d .
H34A H 0.5541 0.5406 0.4585 0.059 Uiso 1 1 calc R
H34B H 0.6344 0.6056 0.4572 0.059 Uiso 1 1 calc R
H34C H 0.6658 0.5208 0.4884 0.059 Uiso 1 1 calc R
C35 C 0.82913(19) 0.56878(16) 0.23364(13) 0.0277(6) Uani 1 1 d .
H35 H 0.7629 0.5676 0.2038 0.033 Uiso 1 1 calc R
C36 C 0.8863(2) 0.5008(2) 0.21492(14) 0.0380(7) Uani 1 1 d .
H36A H 0.9522 0.5008 0.2429 0.057 Uiso 1 1 calc R
H36B H 0.8885 0.5076 0.1706 0.057 Uiso 1 1 calc R
H36C H 0.8550 0.4505 0.2193 0.057 Uiso 1 1 calc R
C37 C 0.8737(2) 0.64850(19) 0.22510(15) 0.0416(7) Uani 1 1 d .
H37A H 0.8342 0.6911 0.2354 0.062 Uiso 1 1 calc R
H37B H 0.8766 0.6541 0.1809 0.062 Uiso 1 1 calc R
H37C H 0.9391 0.6516 0.2535 0.062 Uiso 1 1 calc R
C38 C 0.17571(17) 0.60135(16) 0.13926(12) 0.0229(5) Uani 1 1 d .
C39 C 0.10980(18) 0.66513(16) 0.12505(12) 0.0249(6) Uani 1 1 d .
C40 C 0.01451(19) 0.65022(18) 0.09046(13) 0.0298(6) Uani 1 1 d .
H40 H -0.0295 0.6931 0.0797 0.036 Uiso 1 1 calc R
C41 C -0.01675(19) 0.57510(18) 0.07177(13) 0.0314(6) Uani 1 1 d .
H41 H -0.0815 0.5664 0.0478 0.038 Uiso 1 1 calc R
C42 C 0.04628(19) 0.51223(18) 0.08788(13) 0.0315(6) Uani 1 1 d .
H42 H 0.0238 0.4602 0.0759 0.038 Uiso 1 1 calc R
C43 C 0.14232(18) 0.52372(16) 0.12138(12) 0.0255(6) Uani 1 1 d .
C44 C 0.13953(19) 0.74815(16) 0.14748(13) 0.0289(6) Uani 1 1 d .
H44 H 0.2085 0.7459 0.1729 0.035 Uiso 1 1 calc R
C45 C 0.0809(2) 0.77874(19) 0.19156(15) 0.0384(7) Uani 1 1 d .
H45A H 0.0127 0.7821 0.1680 0.058 Uiso 1 1 calc R
H45B H 0.1042 0.8313 0.2073 0.058 Uiso 1 1 calc R
H45C H 0.0881 0.7425 0.2276 0.058 Uiso 1 1 calc R
C46 C 0.1338(2) 0.80527(18) 0.09214(15) 0.0370(7) Uani 1 1 d .
H46A H 0.1759 0.7866 0.0665 0.055 Uiso 1 1 calc R
H46B H 0.1545 0.8580 0.1089 0.055 Uiso 1 1 calc R
H46C H 0.0671 0.8078 0.0656 0.055 Uiso 1 1 calc R
C47 C 0.20740(19) 0.45204(16) 0.13979(13) 0.0282(6) Uani 1 1 d .
H47 H 0.2753 0.4718 0.1537 0.034 Uiso 1 1 calc R
C48 C 0.1864(2) 0.40977(18) 0.19675(14) 0.0371(7) Uani 1 1 d .
H48A H 0.1991 0.4458 0.2333 0.056 Uiso 1 1 calc R
H48B H 0.2279 0.3631 0.2076 0.056 Uiso 1 1 calc R
H48C H 0.1186 0.3933 0.1858 0.056 Uiso 1 1 calc R
C49 C 0.2015(2) 0.39393(16) 0.08494(13) 0.0302(6) Uani 1 1 d .
H49A H 0.1351 0.3749 0.0691 0.045 Uiso 1 1 calc R
H49B H 0.2445 0.3491 0.1002 0.045 Uiso 1 1 calc R
H49C H 0.2210 0.4207 0.0505 0.045 Uiso 1 1 calc R
C50 C 0.6336(2) 0.3556(2) 0.16473(16) 0.0425(8) Uani 1 1 d .
H50A H 0.6701 0.3168 0.1960 0.051 Uiso 1 1 calc R
H50B H 0.6764 0.4007 0.1623 0.051 Uiso 1 1 calc R
C51 C 0.5954(3) 0.3182(3) 0.10074(19) 0.0641(11) Uani 1 1 d .
H51A H 0.5864 0.3581 0.0664 0.077 Uiso 1 1 calc R
H51B H 0.6397 0.2766 0.0935 0.077 Uiso 1 1 calc R
C52 C 0.5023(3) 0.2840(2) 0.10300(18) 0.0547(9) Uani 1 1 d .
H52A H 0.5103 0.2280 0.1167 0.066 Uiso 1 1 calc R
H52B H 0.4553 0.2868 0.0606 0.066 Uiso 1 1 calc R
C53 C 0.4693(2) 0.33274(19) 0.15028(16) 0.0425(8) Uani 1 1 d .
H53A H 0.4133 0.3656 0.1285 0.051 Uiso 1 1 calc R
H53B H 0.4498 0.2982 0.1814 0.051 Uiso 1 1 calc R
C54 C 0.3304(3) 0.5578(2) 0.38760(14) 0.0505(9) Uani 1 1 d .
H54A H 0.3991 0.5738 0.3988 0.061 Uiso 1 1 calc R
H54B H 0.3260 0.5036 0.4037 0.061 Uiso 1 1 calc R
C55 C 0.2720(3) 0.6149(2) 0.41616(16) 0.0584(10) Uani 1 1 d .
H55A H 0.2366 0.5865 0.4426 0.070 Uiso 1 1 calc R
H55B H 0.3143 0.6551 0.4428 0.070 Uiso 1 1 calc R
C56 C 0.2027(3) 0.6530(2) 0.35905(17) 0.0596(10) Uani 1 1 d .
H56A H 0.1391 0.6625 0.3672 0.071 Uiso 1 1 calc R
H56B H 0.2285 0.7038 0.3481 0.071 Uiso 1 1 calc R
C57 C 0.1952(2) 0.5941(2) 0.30780(16) 0.0435(8) Uani 1 1 d .
H57A H 0.1472 0.5529 0.3097 0.052 Uiso 1 1 calc R
H57B H 0.1762 0.6198 0.2654 0.052 Uiso 1 1 calc R

loop_
_atom_site_aniso_label
_atom_site_aniso_U_11
_atom_site_aniso_U_22
_atom_site_aniso_U_33
_atom_site_aniso_U_23
_atom_site_aniso_U_13
_atom_site_aniso_U_12
P1 0.0222(3) 0.0198(3) 0.0114(3) -0.0017(2) 0.0012(2) -0.0002(2)
O1 0.0347(11) 0.0292(11) 0.0362(12) -0.0085(9) 0.0040(9) -0.0011(8)
N1 0.0220(11) 0.0256(12) 0.0125(11) -0.0017(8) -0.0008(8) -0.0001(8)
C1 0.0258(13) 0.0226(13) 0.0113(12) 0.0017(10) 0.0016(10) -0.0011(10)
Li1 0.035(2) 0.025(2) 0.025(2) -0.0025(19) -0.0002(19) -0.0004(19)
P2 0.0220(3) 0.0189(3) 0.0104(3) -0.0005(2) 0.0005(2) -0.0008(2)
O2 0.0384(11) 0.0512(13) 0.0172(10) 0.0062(9) 0.0067(8) 0.0046(9)
N2 0.0222(11) 0.0253(11) 0.0109(10) -0.0004(8) -0.0010(8) -0.0018(8)
C2 0.0209(12) 0.0236(13) 0.0157(13) 0.0013(10) 0.0021(10) -0.0006(10)
Li2 0.034(2) 0.035(3) 0.017(2) 0.0042(19) 0.0033(18) 0.0006(19)
C3 0.0295(14) 0.0267(14) 0.0205(14) -0.0031(11) 0.0031(11) -0.0027(11)
C4 0.0429(16) 0.0253(15) 0.0308(16) 0.0013(12) 0.0070(13) -0.0071(12)
C5 0.0409(16) 0.0360(16) 0.0272(16) 0.0092(13) 0.0105(13) -0.0073(13)
C6 0.0355(15) 0.0386(16) 0.0191(14) 0.0008(12) 0.0080(12) -0.0018(12)
C7 0.0286(14) 0.0261(14) 0.0194(14) 0.0001(11) 0.0029(11) -0.0015(11)
C8 0.0279(13) 0.0196(12) 0.0114(12) -0.0008(10) 0.0012(10) 0.0008(10)
C9 0.0255(13) 0.0263(14) 0.0226(14) -0.0033(11) 0.0034(11) -0.0009(11)
C10 0.0349(15) 0.0319(16) 0.0221(15) -0.0103(12) -0.0004(11) -0.0015(12)
C11 0.0443(17) 0.0317(15) 0.0165(14) -0.0090(11) 0.0032(12) 0.0024(12)
C12 0.0334(15) 0.0272(14) 0.0234(15) -0.0023(11) 0.0089(11) 0.0046(11)
C13 0.0273(13) 0.0233(13) 0.0166(13) -0.0002(10) 0.0013(10) 0.0010(10)
C14 0.0210(12) 0.0217(13) 0.0166(13) 0.0004(10) -0.0010(10) 0.0007(10)
C15 0.0261(13) 0.0264(14) 0.0182(13) 0.0008(11) 0.0006(10) 0.0008(11)
C16 0.0343(15) 0.0257(15) 0.0299(16) -0.0061(12) 0.0018(12) -0.0004(11)
C17 0.0425(17) 0.0245(15) 0.0384(18) 0.0075(13) 0.0048(14) -0.0025(12)
C18 0.0467(17) 0.0326(16) 0.0249(16) 0.0083(12) 0.0078(13) -0.0061(13)
C19 0.0316(14) 0.0271(14) 0.0182(14) 0.0030(11) 0.0040(11) -0.0026(11)
C20 0.0257(13) 0.0205(13) 0.0126(12) 0.0009(10) 0.0032(10) -0.0049(10)
C21 0.0269(13) 0.0218(13) 0.0167(13) 0.0013(10) 0.0027(10) -0.0005(10)
C22 0.0273(13) 0.0295(15) 0.0142(13) 0.0000(11) -0.0001(10) -0.0029(11)
C23 0.0348(15) 0.0284(14) 0.0118(13) -0.0050(11) 0.0023(11) -0.0041(11)
C24 0.0303(14) 0.0270(14) 0.0225(14) -0.0050(11) 0.0085(11) -0.0006(11)
C25 0.0247(13) 0.0259(14) 0.0155(13) -0.0010(10) 0.0019(10) -0.0021(10)
C26 0.0270(13) 0.0205(13) 0.0137(13) -0.0029(10) -0.0011(10) 0.0042(10)
C27 0.0308(14) 0.0237(14) 0.0177(13) -0.0004(10) 0.0031(11) 0.0022(11)
C28 0.0360(15) 0.0342(16) 0.0123(13) 0.0005(11) -0.0006(11) 0.0072(12)
C29 0.0301(15) 0.0397(17) 0.0171(14) -0.0036(12) -0.0070(11) 0.0062(12)
C30 0.0236(13) 0.0330(15) 0.0265(15) -0.0031(12) 0.0021(11) 0.0020(11)
C31 0.0263(13) 0.0226(13) 0.0178(13) -0.0002(10) 0.0012(10) 0.0035(10)
C32 0.0332(15) 0.0337(16) 0.0171(14) 0.0056(11) 0.0045(11) 0.0044(12)
C33 0.0453(19) 0.0436(19) 0.058(2) 0.0009(16) 0.0222(16) -0.0052(15)
C34 0.0439(17) 0.053(2) 0.0220(15) 0.0022(14) 0.0113(13) 0.0059(14)
C35 0.0280(14) 0.0342(15) 0.0198(14) 0.0003(11) 0.0041(11) 0.0021(11)
C36 0.0400(17) 0.0514(19) 0.0216(15) -0.0053(13) 0.0061(12) 0.0076(14)
C37 0.0454(18) 0.0464(19) 0.0337(18) 0.0040(14) 0.0117(14) -0.0087(14)
C38 0.0220(13) 0.0333(15) 0.0125(12) -0.0003(10) 0.0033(10) -0.0021(11)
C39 0.0254(13) 0.0330(15) 0.0161(13) 0.0014(11) 0.0050(10) -0.0014(11)
C40 0.0271(14) 0.0414(17) 0.0212(14) 0.0053(12) 0.0068(11) 0.0042(12)
C41 0.0230(14) 0.0453(18) 0.0232(15) -0.0016(13) 0.0015(11) -0.0041(12)
C42 0.0285(14) 0.0384(16) 0.0256(15) -0.0036(12) 0.0037(11) -0.0092(12)
C43 0.0263(13) 0.0338(15) 0.0161(13) 0.0009(11) 0.0052(10) -0.0043(11)
C44 0.0291(14) 0.0303(15) 0.0257(15) 0.0018(12) 0.0042(11) 0.0043(11)
C45 0.0449(17) 0.0393(17) 0.0305(17) -0.0015(13) 0.0092(13) 0.0070(14)
C46 0.0421(17) 0.0349(17) 0.0338(17) 0.0053(13) 0.0099(13) 0.0036(13)
C47 0.0322(14) 0.0272(14) 0.0228(15) 0.0016(11) 0.0029(11) -0.0065(11)
C48 0.0507(18) 0.0345(17) 0.0228(16) 0.0039(12) 0.0039(13) -0.0042(14)
C49 0.0343(15) 0.0275(15) 0.0281(16) 0.0008(12) 0.0072(12) -0.0030(12)
C50 0.0318(16) 0.052(2) 0.0399(19) -0.0017(15) 0.0027(13) 0.0027(14)
C51 0.051(2) 0.095(3) 0.049(2) -0.018(2) 0.0166(18) 0.005(2)
C52 0.064(2) 0.056(2) 0.045(2) -0.0197(17) 0.0158(17) -0.0094(18)
C53 0.0459(18) 0.0374(18) 0.047(2) -0.0124(15) 0.0166(15) -0.0121(14)
C54 0.072(2) 0.061(2) 0.0180(16) 0.0128(15) 0.0106(15) 0.0195(18)
C55 0.086(3) 0.063(2) 0.0246(18) -0.0012(16) 0.0124(18) 0.018(2)
C56 0.076(3) 0.057(2) 0.041(2) -0.0027(18) 0.0086(19) 0.0192(19)
C57 0.0386(17) 0.058(2) 0.0340(18) -0.0021(15) 0.0096(14) 0.0052(15)

loop_
_atom_type_symbol
_atom_type_description
_atom_type_scat_dispersion_real
_atom_type_scat_dispersion_imag
_atom_type_scat_source
C C 0.0033 0.0016 'International Tables Vol C Tables 4.2.6.8 and 6.1.1.4'
H H 0.0000 0.0000 'International Tables Vol C Tables 4.2.6.8 and 6.1.1.4'
Li Li -0.0003 0.0001 'International Tables Vol C Tables 4.2.6.8 and 6.1.1.4'
N N 0.0061 0.0033 'International Tables Vol C Tables 4.2.6.8 and 6.1.1.4'
O O 0.0106 0.0060 'International Tables Vol C Tables 4.2.6.8 and 6.1.1.4'
P P 0.1023 0.0942 'International Tables Vol C Tables 4.2.6.8 and 6.1.1.4'

loop_
_geom_angle_atom_site_label_1
_geom_angle_atom_site_label_2
_geom_angle_atom_site_label_3
_geom_angle
N1 P1 C1 105.66(11)
N1 P1 C8 109.46(11)
C1 P1 C8 114.29(12)
N1 P1 C2 111.33(11)
C1 P1 C2 113.71(11)
C8 P1 C2 102.47(11)
C53 O1 C50 108.4(2)
C53 O1 Li1 126.4(2)
C50 O1 Li1 122.9(2)
C26 N1 P1 128.62(17)
C26 N1 Li1 136.9(2)
P1 N1 Li1 90.33(16)
P1 C1 P2 130.29(15)
P1 C1 Li1 82.91(16)
P2 C1 Li1 136.88(18)
P1 C1 Li2 124.50(18)
P2 C1 Li2 82.01(15)
Li1 C1 Li2 101.9(2)
O1 Li1 N1 130.7(3)
O1 Li1 C1 141.7(3)
N1 Li1 C1 80.72(19)
N2 P2 C1 106.70(11)
N2 P2 C14 112.15(11)
C1 P2 C14 114.49(11)
N2 P2 C20 107.57(11)
C1 P2 C20 114.38(12)
C14 P2 C20 101.46(11)
C57 O2 C54 107.7(2)
C57 O2 Li2 117.3(2)
C54 O2 Li2 131.1(2)
C38 N2 P2 127.78(17)
C38 N2 Li2 132.0(2)
P2 N2 Li2 90.42(16)
C3 C2 C7 118.0(2)
C3 C2 P1 125.39(19)
C7 C2 P1 116.59(19)
O2 Li2 N2 113.4(2)
O2 Li2 C1 157.1(3)
N2 Li2 C1 80.87(18)
C4 C3 C2 121.3(3)
C4 C3 H3 119.3
C2 C3 H3 119.3
C3 C4 C5 119.5(3)
C3 C4 H4 120.3
C5 C4 H4 120.3
C6 C5 C4 120.0(3)
C6 C5 H5 120.0
C4 C5 H5 120.0
C5 C6 C7 120.1(3)
C5 C6 H6 119.9
C7 C6 H6 119.9
C6 C7 C2 121.0(3)
C6 C7 H7 119.5
C2 C7 H7 119.5
C13 C8 C9 117.8(2)
C13 C8 P1 120.51(18)
C9 C8 P1 121.52(19)
C10 C9 C8 120.6(2)
C10 C9 H9 119.7
C8 C9 H9 119.7
C11 C10 C9 120.6(2)
C11 C10 H10 119.7
C9 C10 H10 119.7
C10 C11 C12 119.8(2)
C10 C11 H11 120.1
C12 C11 H11 120.1
C11 C12 C13 119.5(2)
C11 C12 H12 120.2
C13 C12 H12 120.2
C8 C13 C12 121.6(2)
C8 C13 H13 119.2
C12 C13 H13 119.2
C15 C14 C19 117.4(2)
C15 C14 P2 119.52(19)
C19 C14 P2 123.07(19)
C16 C15 C14 121.3(3)
C16 C15 H15 119.4
C14 C15 H15 119.4
C17 C16 C15 120.6(3)
C17 C16 H16 119.7
C15 C16 H16 119.7
C16 C17 C18 119.1(3)
C16 C17 H17 120.5
C18 C17 H17 120.5
C19 C18 C17 120.8(3)
C19 C18 H18 119.6
C17 C18 H18 119.6
C18 C19 C14 120.9(3)
C18 C19 H19 119.6
C14 C19 H19 119.6
C25 C20 C21 118.2(2)
C25 C20 P2 122.06(18)
C21 C20 P2 119.75(19)
C22 C21 C20 120.9(2)
C22 C21 H21 119.5
C20 C21 H21 119.5
C23 C22 C21 120.1(2)
C23 C22 H22 119.9
C21 C22 H22 119.9
C22 C23 C24 119.9(2)
C22 C23 H23 120.1
C24 C23 H23 120.1
C23 C24 C25 119.9(2)
C23 C24 H24 120.0
C25 C24 H24 120.0
C20 C25 C24 120.9(2)
C20 C25 H25 119.5
C24 C25 H25 119.5
C31 C26 C27 119.3(2)
C31 C26 N1 120.8(2)
C27 C26 N1 119.7(2)
C28 C27 C26 119.3(2)
C28 C27 C32 119.8(2)
C26 C27 C32 120.8(2)
C29 C28 C27 121.2(2)
C29 C28 H28 119.4
C27 C28 H28 119.4
C30 C29 C28 119.6(2)
C30 C29 H29 120.2
C28 C29 H29 120.2
C29 C30 C31 121.4(2)
C29 C30 H30 119.3
C31 C30 H30 119.3
C30 C31 C26 119.1(2)
C30 C31 C35 118.7(2)
C26 C31 C35 122.2(2)
C27 C32 C33 109.9(2)
C27 C32 C34 113.9(2)
C33 C32 C34 110.5(2)
C27 C32 H32 107.4
C33 C32 H32 107.4
C34 C32 H32 107.4
C32 C33 H33A 109.5
C32 C33 H33B 109.5
H33A C33 H33B 109.5
C32 C33 H33C 109.5
H33A C33 H33C 109.5
H33B C33 H33C 109.5
C32 C34 H34A 109.5
C32 C34 H34B 109.5
H34A C34 H34B 109.5
C32 C34 H34C 109.5
H34A C34 H34C 109.5
H34B C34 H34C 109.5
C31 C35 C37 112.1(2)
C31 C35 C36 111.5(2)
C37 C35 C36 111.0(2)
C31 C35 H35 107.3
C37 C35 H35 107.3
C36 C35 H35 107.3
C35 C36 H36A 109.5
C35 C36 H36B 109.5
H36A C36 H36B 109.5
C35 C36 H36C 109.5
H36A C36 H36C 109.5
H36B C36 H36C 109.5
C35 C37 H37A 109.5
C35 C37 H37B 109.5
H37A C37 H37B 109.5
C35 C37 H37C 109.5
H37A C37 H37C 109.5
H37B C37 H37C 109.5
N2 C38 C39 120.7(2)
N2 C38 C43 119.9(2)
C39 C38 C43 119.2(2)
C40 C39 C38 118.9(2)
C40 C39 C44 119.6(2)
C38 C39 C44 121.5(2)
C41 C40 C39 121.5(3)
C41 C40 H40 119.2
C39 C40 H40 119.2
C40 C41 C42 119.8(3)
C40 C41 H41 120.1
C42 C41 H41 120.1
C41 C42 C43 121.2(3)
C41 C42 H42 119.4
C43 C42 H42 119.4
C42 C43 C38 119.3(2)
C42 C43 C47 118.8(2)
C38 C43 C47 121.8(2)
C39 C44 C45 111.2(2)
C39 C44 C46 112.4(2)
C45 C44 C46 111.0(2)
C39 C44 H44 107.3
C45 C44 H44 107.3
C46 C44 H44 107.3
C44 C45 H45A 109.5
C44 C45 H45B 109.5
H45A C45 H45B 109.5
C44 C45 H45C 109.5
H45A C45 H45C 109.5
H45B C45 H45C 109.5
C44 C46 H46A 109.5
C44 C46 H46B 109.5
H46A C46 H46B 109.5
C44 C46 H46C 109.5
H46A C46 H46C 109.5
H46B C46 H46C 109.5
C43 C47 C48 110.3(2)
C43 C47 C49 113.8(2)
C48 C47 C49 110.5(2)
C43 C47 H47 107.3
C48 C47 H47 107.3
C49 C47 H47 107.3
C47 C48 H48A 109.5
C47 C48 H48B 109.5
H48A C48 H48B 109.5
C47 C48 H48C 109.5
H48A C48 H48C 109.5
H48B C48 H48C 109.5
C47 C49 H49A 109.5
C47 C49 H49B 109.5
H49A C49 H49B 109.5
C47 C49 H49C 109.5
H49A C49 H49C 109.5
H49B C49 H49C 109.5
O1 C50 C51 104.3(2)
O1 C50 H50A 110.9
C51 C50 H50A 110.9
O1 C50 H50B 110.9
C51 C50 H50B 110.9
H50A C50 H50B 108.9
C52 C51 C50 104.3(3)
C52 C51 H51A 110.9
C50 C51 H51A 110.9
C52 C51 H51B 110.9
C50 C51 H51B 110.9
H51A C51 H51B 108.9
C51 C52 C53 105.4(3)
C51 C52 H52A 110.7
C53 C52 H52A 110.7
C51 C52 H52B 110.7
C53 C52 H52B 110.7
H52A C52 H52B 108.8
O1 C53 C52 107.1(3)
O1 C53 H53A 110.3
C52 C53 H53A 110.3
O1 C53 H53B 110.3
C52 C53 H53B 110.3
H53A C53 H53B 108.6
O2 C54 C55 106.5(3)
O2 C54 H54A 110.4
C55 C54 H54A 110.4
O2 C54 H54B 110.4
C55 C54 H54B 110.4
H54A C54 H54B 108.6
C56 C55 C54 104.4(3)
C56 C55 H55A 110.9
C54 C55 H55A 110.9
C56 C55 H55B 110.9
C54 C55 H55B 110.9
H55A C55 H55B 108.9
C57 C56 C55 103.5(3)
C57 C56 H56A 111.1
C55 C56 H56A 111.1
C57 C56 H56B 111.1
C55 C56 H56B 111.1
H56A C56 H56B 109.0
O2 C57 C56 104.8(3)
O2 C57 H57A 110.8
C56 C57 H57A 110.8
O2 C57 H57B 110.8
C56 C57 H57B 110.8
H57A C57 H57B 108.9

loop_
_geom_bond_atom_site_label_1
_geom_bond_atom_site_label_2
_geom_bond_distance
P1 N1 1.615(2)
P1 C1 1.683(2)
P1 C8 1.837(2)
P1 C2 1.837(3)
O1 C53 1.435(3)
O1 C50 1.440(4)
O1 Li1 1.888(5)
N1 C26 1.420(3)
N1 Li1 1.942(5)
C1 P2 1.689(2)
C1 Li1 2.112(5)
C1 Li2 2.144(5)
P2 N2 1.620(2)
P2 C14 1.828(3)
P2 C20 1.834(2)
O2 C57 1.434(4)
O2 C54 1.440(4)
O2 Li2 1.904(5)
N2 C38 1.412(3)
N2 Li2 1.943(5)
C2 C3 1.390(4)
C2 C7 1.401(4)
C3 C4 1.389(4)
C3 H3 0.9500
C4 C5 1.391(4)
C4 H4 0.9500
C5 C6 1.380(4)
C5 H5 0.9500
C6 C7 1.381(4)
C6 H6 0.9500
C7 H7 0.9500
C8 C13 1.388(4)
C8 C9 1.401(3)
C9 C10 1.388(4)
C9 H9 0.9500
C10 C11 1.376(4)
C10 H10 0.9500
C11 C12 1.384(4)
C11 H11 0.9500
C12 C13 1.391(4)
C12 H12 0.9500
C13 H13 0.9500
C14 C15 1.399(4)
C14 C19 1.403(4)
C15 C16 1.382(4)
C15 H15 0.9500
C16 C17 1.381(4)
C16 H16 0.9500
C17 C18 1.385(4)
C17 H17 0.9500
C18 C19 1.381(4)
C18 H18 0.9500
C19 H19 0.9500
C20 C25 1.384(4)
C20 C21 1.404(3)
C21 C22 1.385(4)
C21 H21 0.9500
C22 C23 1.378(4)
C22 H22 0.9500
C23 C24 1.388(4)
C23 H23 0.9500
C24 C25 1.395(4)
C24 H24 0.9500
C25 H25 0.9500
C26 C31 1.408(4)
C26 C27 1.417(4)
C27 C28 1.392(4)
C27 C32 1.521(4)
C28 C29 1.381(4)
C28 H28 0.9500
C29 C30 1.377(4)
C29 H29 0.9500
C30 C31 1.399(4)
C30 H30 0.9500
C31 C35 1.514(4)
C32 C33 1.524(4)
C32 C34 1.530(4)
C32 H32 1.0000
C33 H33A 0.9800
C33 H33B 0.9800
C33 H33C 0.9800
C34 H34A 0.9800
C34 H34B 0.9800
C34 H34C 0.9800
C35 C37 1.526(4)
C35 C36 1.531(4)
C35 H35 1.0000
C36 H36A 0.9800
C36 H36B 0.9800
C36 H36C 0.9800
C37 H37A 0.9800
C37 H37B 0.9800
C37 H37C 0.9800
C38 C39 1.415(4)
C38 C43 1.417(4)
C39 C40 1.400(4)
C39 C44 1.511(4)
C40 C41 1.373(4)
C40 H40 0.9500
C41 C42 1.381(4)
C41 H41 0.9500
C42 C43 1.394(4)
C42 H42 0.9500
C43 C47 1.519(4)
C44 C45 1.527(4)
C44 C46 1.530(4)
C44 H44 1.0000
C45 H45A 0.9800
C45 H45B 0.9800
C45 H45C 0.9800
C46 H46A 0.9800
C46 H46B 0.9800
C46 H46C 0.9800
C47 C48 1.530(4)
C47 C49 1.532(4)
C47 H47 1.0000
C48 H48A 0.9800
C48 H48B 0.9800
C48 H48C 0.9800
C49 H49A 0.9800
C49 H49B 0.9800
C49 H49C 0.9800
C50 C51 1.497(5)
C50 H50A 0.9900
C50 H50B 0.9900
C51 C52 1.470(5)
C51 H51A 0.9900
C51 H51B 0.9900
C52 C53 1.492(4)
C52 H52A 0.9900
C52 H52B 0.9900
C53 H53A 0.9900
C53 H53B 0.9900
C54 C55 1.518(5)
C54 H54A 0.9900
C54 H54B 0.9900
C55 C56 1.516(5)
C55 H55A 0.9900
C55 H55B 0.9900
C56 C57 1.478(5)
C56 H56A 0.9900
C56 H56B 0.9900
C57 H57A 0.9900
C57 H57B 0.9900
